data_1100170
loop_
_publ_author_name
'Mohammad Abul-Haj'
'Miguel Quiros'
'Juan M. Salas'

_journal_name_full Polyhedron
_journal_page_first 2373
_journal_page_last 2379
_journal_paper_doi 10.1016/j.poly.2004.07.024
_journal_volume 23
_journal_year 2004
_chemical_formula_sum 'C34 H30 N14 O12 Pd2'
_chemical_formula_weight 1039.52
_chemical_name_systematic
;
 Bis(4,5-dihydro-1,2,4-triazolo[1,5-a]pyrimidinate-5-one-mu-N3-N4)
bis(phenanthroline)dipalladium(II) nitrate tetrahydrate
;
_space_group_IT_number 15
_symmetry_cell_setting monoclinic
_symmetry_space_group_name_Hall '-C 2yc'
_symmetry_space_group_name_H-M 'C 1 2/c 1'
_atom_sites_solution_hydrogens geom
_atom_sites_solution_primary direct
_atom_sites_solution_secondary difmap
_cell_angle_alpha 90.00
_cell_angle_beta 110.02(4)
_cell_angle_gamma 90.00
_cell_formula_units_Z 4
_cell_length_a 19.688(12)
_cell_length_b 14.219(12)
_cell_length_c 14.448(6)
_cell_measurement_reflns_used 43
_cell_measurement_temperature 293(2)
_cell_measurement_theta_max 12.08
_cell_measurement_theta_min 5.04
_cell_volume 3800(4)
_diffrn_ambient_temperature 293(2)
_diffrn_detector_area_resol_mean ?
_diffrn_measured_fraction_theta_full 0.995
_diffrn_measured_fraction_theta_max 0.995
_diffrn_measurement_device_type 'Siemens P4'
_diffrn_measurement_method '2\q/\w scans'
_diffrn_radiation_monochromator graphite
_diffrn_radiation_source 'sealed tube'
_diffrn_radiation_type MoK\a
_diffrn_radiation_wavelength 0.71073
_diffrn_reflns_av_R_equivalents 0.0541
_diffrn_reflns_av_sigmaI/netI 0.0762
_diffrn_reflns_limit_h_max 27
_diffrn_reflns_limit_h_min -1
_diffrn_reflns_limit_k_max 20
_diffrn_reflns_limit_k_min -1
_diffrn_reflns_limit_l_max 19
_diffrn_reflns_limit_l_min -20
_diffrn_reflns_number 6442
_diffrn_reflns_theta_full 30.07
_diffrn_reflns_theta_max 30.07
_diffrn_reflns_theta_min 1.81
_diffrn_standards_decay_% 40.24
_diffrn_standards_interval_count 97
_diffrn_standards_number 3
_exptl_absorpt_coefficient_mu 1.031
_exptl_absorpt_correction_T_max ?
_exptl_absorpt_correction_T_min ?
_exptl_absorpt_correction_type none
_exptl_absorpt_process_details ?
_exptl_crystal_colour ?
_exptl_crystal_density_diffrn 1.817
_exptl_crystal_density_meas ?
_exptl_crystal_density_method 'not measured'
_exptl_crystal_description ?
_exptl_crystal_F_000 2080
_exptl_crystal_size_max 0.4
_exptl_crystal_size_mid 0.2
_exptl_crystal_size_min 0.1
_geom_special_details
;
 All esds (except the esd in the dihedral angle between two l.s. planes)
 are estimated using the full covariance matrix.  The cell esds are taken
 into account individually in the estimation of esds in distances, angles
 and torsion angles; correlations between esds in cell parameters are only
 used when they are defined by crystal symmetry.  An approximate (isotropic)
 treatment of cell esds is used for estimating esds involving l.s. planes.
;
_refine_diff_density_max 1.733
_refine_diff_density_min -1.256
_refine_diff_density_rms 0.194
_refine_ls_extinction_coef ?
_refine_ls_extinction_method none
_refine_ls_goodness_of_fit_ref 1.049
_refine_ls_hydrogen_treatment mixed
_refine_ls_matrix_type full
_refine_ls_number_parameters 272
_refine_ls_number_reflns 5547
_refine_ls_number_restraints 12
_refine_ls_restrained_S_all 1.049
_refine_ls_R_factor_all 0.1484
_refine_ls_R_factor_gt 0.0793
_refine_ls_shift/su_max 0.001
_refine_ls_shift/su_mean 0.000
_refine_ls_structure_factor_coef Fsqd
_refine_ls_weighting_details 'calc w=1/[\s^2^(Fo^2^)+(0.1200P)^2^+2.0000P] where P=(Fo^2^+2Fc^2^)/3'
_refine_ls_weighting_scheme calc
_refine_ls_wR_factor_gt 0.1920
_refine_ls_wR_factor_ref 0.2325
_reflns_number_gt 2956
_reflns_number_total 5547
_reflns_threshold_expression >2sigma(I)
_cod_original_sg_symbol_H-M 'C 2/c'
_cod_database_code 1100170

loop_
_symmetry_equiv_pos_as_xyz
'x, y, z'
'-x, y, -z+1/2'
'x+1/2, y+1/2, z'
'-x+1/2, y+1/2, -z+1/2'
'-x, -y, -z'
'x, -y, z-1/2'
'-x+1/2, -y+1/2, -z'
'x+1/2, -y+1/2, z-1/2'

loop_
_atom_site_label
_atom_site_type_symbol
_atom_site_fract_x
_atom_site_fract_y
_atom_site_fract_z
_atom_site_U_iso_or_equiv
_atom_site_adp_type
_atom_site_occupancy
_atom_site_symmetry_multiplicity
_atom_site_calc_flag
_atom_site_refinement_flags
_atom_site_disorder_assembly
_atom_site_disorder_group
Pd Pd 0.51944(3) 0.28682(4) 0.35998(4) 0.0478(2) Uani 1 1 d . . .
N1 N 0.6725(4) 0.0714(7) 0.3822(7) 0.086(2) Uani 1 1 d . . .
C2 C 0.6451(5) 0.1433(8) 0.4165(7) 0.083(3) Uani 1 1 d . . .
H2 H 0.6591 0.1574 0.4833 0.100 Uiso 1 1 d R . .
N3 N 0.5942(3) 0.1954(5) 0.3456(5) 0.0591(17) Uani 1 1 d . . .
C3A C 0.5909(4) 0.1535(6) 0.2605(6) 0.0554(18) Uani 1 1 d . . .
N4 N 0.5498(3) 0.1772(5) 0.1682(5) 0.0558(15) Uani 1 1 d . . .
C5 C 0.5533(5) 0.1210(6) 0.0921(7) 0.064(2) Uani 1 1 d . . .
O5 O 0.5137(4) 0.1400(5) 0.0081(5) 0.092(2) Uani 1 1 d . . .
C6 C 0.6019(6) 0.0423(7) 0.1187(8) 0.081(3) Uani 1 1 d . . .
H6 H 0.6051 0.0032 0.0688 0.098 Uiso 1 1 d R . .
C7 C 0.6427(6) 0.0227(8) 0.2114(9) 0.088(3) Uani 1 1 d . . .
H7 H 0.6741 -0.0284 0.2265 0.105 Uiso 1 1 d R . .
N8 N 0.6364(4) 0.0804(5) 0.2821(6) 0.0686(19) Uani 1 1 d . . .
N1P N 0.4453(3) 0.3817(5) 0.3699(4) 0.0520(15) Uani 1 1 d . . .
C1AP C 0.4687(4) 0.4707(6) 0.3722(5) 0.0506(17) Uani 1 1 d . . .
C2P C 0.3784(4) 0.3659(7) 0.3714(5) 0.062(2) Uani 1 1 d . . .
H2P H 0.3617 0.3044 0.3695 0.074 Uiso 1 1 d R . .
C3P C 0.3334(5) 0.4416(8) 0.3759(6) 0.069(2) Uani 1 1 d . . .
H3P H 0.2876 0.4294 0.3784 0.082 Uiso 1 1 d R . .
C4P C 0.3553(5) 0.5297(8) 0.3765(6) 0.069(2) Uani 1 1 d . . .
H4P H 0.3245 0.5789 0.3777 0.083 Uiso 1 1 d R . .
C4AP C 0.4260(5) 0.5494(6) 0.3755(5) 0.064(2) Uani 1 1 d . . .
C5P C 0.4573(6) 0.6427(7) 0.3773(6) 0.076(3) Uani 1 1 d . . .
H5P H 0.4297 0.6955 0.3784 0.091 Uiso 1 1 d R . .
C6P C 0.5255(6) 0.6542(7) 0.3777(6) 0.075(3) Uani 1 1 d . . .
H6P H 0.5439 0.7145 0.3778 0.090 Uiso 1 1 d R . .
C6AP C 0.5696(5) 0.5741(6) 0.3779(5) 0.064(2) Uani 1 1 d . . .
C7P C 0.6429(6) 0.5802(8) 0.3817(6) 0.080(3) Uani 1 1 d . . .
H7P H 0.6642 0.6385 0.3812 0.096 Uiso 1 1 d R . .
C8P C 0.6808(5) 0.4998(8) 0.3862(6) 0.074(3) Uani 1 1 d . . .
H8P H 0.7292 0.5039 0.3915 0.089 Uiso 1 1 d R . .
C9P C 0.6500(4) 0.4125(7) 0.3827(6) 0.065(2) Uani 1 1 d . . .
H9P H 0.6772 0.3589 0.3834 0.078 Uiso 1 1 d R . .
N10P N 0.5804(3) 0.4039(5) 0.3786(4) 0.0512(14) Uani 1 1 d . . .
C0AP C 0.5413(4) 0.4834(6) 0.3757(4) 0.0522(18) Uani 1 1 d . . .
N1N N 0.7711(13) 0.2618(11) 0.3177(12) 0.100(5) Uiso 0.50 1 d PD . .
O1N O 0.7783(12) 0.2267(12) 0.4003(11) 0.130(7) Uiso 0.50 1 d PD . .
O2N O 0.7632(15) 0.2094(13) 0.2457(12) 0.139(5) Uiso 0.50 1 d PD . .
O3N O 0.7916(14) 0.3454(10) 0.3168(15) 0.164(7) Uiso 0.50 1 d PD . .
N1N' N 0.7836(11) 0.2659(13) 0.2589(13) 0.100(5) Uiso 0.50 1 d PD . .
O1N' O 0.8207(16) 0.308(2) 0.216(2) 0.225(14) Uiso 0.50 1 d PD . .
O2N' O 0.7394(12) 0.2051(15) 0.2126(17) 0.139(5) Uiso 0.50 1 d PD . .
O3N' O 0.7896(17) 0.2873(17) 0.3444(14) 0.164(7) Uiso 0.50 1 d PD . .
O1W O 0.5458(7) 0.0853(10) -0.1558(8) 0.181(5) Uani 1 1 d . . .
O2W O 0.8217(15) 0.325(2) 0.106(2) 0.177(9) Uiso 0.50 1 d P . .
O2W' O 0.7987(18) 0.302(2) 0.013(3) 0.211(14) Uiso 0.50 1 d P . .

loop_
_atom_site_aniso_label
_atom_site_aniso_U_11
_atom_site_aniso_U_22
_atom_site_aniso_U_33
_atom_site_aniso_U_23
_atom_site_aniso_U_13
_atom_site_aniso_U_12
Pd 0.0439(3) 0.0606(4) 0.0383(3) -0.0003(3) 0.0134(2) -0.0044(3)
N1 0.070(5) 0.094(6) 0.078(5) 0.011(5) 0.003(4) 0.022(5)
C2 0.057(5) 0.109(8) 0.065(5) 0.006(6) -0.003(4) 0.010(6)
N3 0.049(3) 0.075(5) 0.048(3) -0.001(3) 0.010(3) 0.004(3)
C3A 0.044(4) 0.058(5) 0.061(4) -0.001(4) 0.014(3) -0.002(3)
N4 0.051(3) 0.056(4) 0.058(4) -0.006(3) 0.016(3) 0.002(3)
C5 0.066(5) 0.060(5) 0.064(5) -0.014(4) 0.021(4) 0.005(4)
O5 0.112(5) 0.095(5) 0.060(4) -0.006(4) 0.017(4) 0.023(4)
C6 0.084(7) 0.075(6) 0.086(7) -0.013(5) 0.031(6) 0.018(5)
C7 0.075(6) 0.081(7) 0.108(8) 0.002(6) 0.033(6) 0.027(5)
N8 0.056(4) 0.065(4) 0.084(5) 0.003(4) 0.022(4) 0.013(3)
N1P 0.049(3) 0.070(4) 0.037(3) -0.004(3) 0.016(2) 0.001(3)
C1AP 0.056(4) 0.060(5) 0.032(3) 0.003(3) 0.010(3) 0.004(4)
C2P 0.055(4) 0.085(6) 0.048(4) 0.001(4) 0.020(3) -0.005(4)
C3P 0.063(5) 0.103(7) 0.042(4) 0.010(5) 0.020(4) 0.012(5)
C4P 0.073(5) 0.092(7) 0.041(4) 0.003(4) 0.018(4) 0.028(5)
C4AP 0.080(6) 0.072(6) 0.033(3) -0.001(4) 0.012(4) 0.001(5)
C5P 0.097(7) 0.079(6) 0.043(4) -0.002(4) 0.012(4) 0.016(6)
C6P 0.106(8) 0.052(5) 0.056(5) -0.001(4) 0.012(5) -0.009(5)
C6AP 0.088(6) 0.068(5) 0.037(3) 0.000(4) 0.021(4) -0.021(5)
C7P 0.095(7) 0.094(7) 0.048(4) -0.007(5) 0.020(5) -0.050(6)
C8P 0.076(6) 0.098(7) 0.056(5) -0.018(5) 0.034(4) -0.036(6)
C9P 0.054(4) 0.095(7) 0.049(4) -0.014(4) 0.021(4) -0.017(4)
N10P 0.053(3) 0.066(4) 0.036(3) -0.005(3) 0.016(2) -0.013(3)
C0AP 0.063(4) 0.069(5) 0.026(3) -0.002(3) 0.017(3) -0.005(4)
O1W 0.197(11) 0.264(15) 0.107(7) 0.013(8) 0.083(8) 0.075(11)

loop_
_atom_type_symbol
_atom_type_description
_atom_type_scat_dispersion_real
_atom_type_scat_dispersion_imag
_atom_type_scat_source
C C 0.0033 0.0016 'International Tables Vol C Tables 4.2.6.8 and 6.1.1.4'
H H 0.0000 0.0000 'International Tables Vol C Tables 4.2.6.8 and 6.1.1.4'
N N 0.0061 0.0033 'International Tables Vol C Tables 4.2.6.8 and 6.1.1.4'
O O 0.0106 0.0060 'International Tables Vol C Tables 4.2.6.8 and 6.1.1.4'
Pd Pd -0.9988 1.0072 'International Tables Vol C Tables 4.2.6.8 and 6.1.1.4'

loop_
_geom_angle_atom_site_label_1
_geom_angle_atom_site_label_2
_geom_angle_atom_site_label_3
_geom_angle
_geom_angle_site_symmetry_1
_geom_angle_site_symmetry_3
_geom_angle_publ_flag
N10P Pd N4 174.2(2) . 2_655 ?
N10P Pd N3 97.1(3) . . ?
N4 Pd N3 87.0(3) 2_655 . ?
N10P Pd N1P 81.5(3) . . ?
N4 Pd N1P 94.3(3) 2_655 . ?
N3 Pd N1P 177.6(3) . . ?
C2 N1 N8 101.0(7) . . ?
N1 C2 N3 114.9(9) . . ?
C3A N3 C2 103.6(7) . . ?
C3A N3 Pd 124.6(5) . . ?
C2 N3 Pd 129.6(6) . . ?
N8 C3A N4 123.6(8) . . ?
N8 C3A N3 108.2(7) . . ?
N4 C3A N3 128.1(7) . . ?
C3A N4 C5 117.9(7) . . ?
C3A N4 Pd 122.0(5) . 2_655 ?
C5 N4 Pd 120.1(6) . 2_655 ?
O5 C5 N4 118.1(8) . . ?
O5 C5 C6 125.2(8) . . ?
N4 C5 C6 116.6(8) . . ?
C7 C6 C5 123.2(9) . . ?
C6 C7 N8 117.0(9) . . ?
C3A N8 C7 121.6(8) . . ?
C3A N8 N1 112.3(8) . . ?
C7 N8 N1 126.1(8) . . ?
C2P N1P C1AP 119.2(7) . . ?
C2P N1P Pd 128.5(6) . . ?
C1AP N1P Pd 112.3(5) . . ?
N1P C1AP C4AP 123.0(7) . . ?
N1P C1AP C0AP 116.9(7) . . ?
C4AP C1AP C0AP 120.1(8) . . ?
N1P C2P C3P 120.5(9) . . ?
C4P C3P C2P 120.9(9) . . ?
C3P C4P C4AP 120.3(9) . . ?
C1AP C4AP C4P 116.2(8) . . ?
C1AP C4AP C5P 117.9(8) . . ?
C4P C4AP C5P 125.9(9) . . ?
C6P C5P C4AP 121.6(9) . . ?
C5P C6P C6AP 120.3(9) . . ?
C0AP C6AP C7P 116.5(9) . . ?
C0AP C6AP C6P 119.8(8) . . ?
C7P C6AP C6P 123.8(9) . . ?
C8P C7P C6AP 118.9(9) . . ?
C7P C8P C9P 122.1(9) . . ?
N10P C9P C8P 120.6(9) . . ?
C9P N10P C0AP 118.6(7) . . ?
C9P N10P Pd 128.8(6) . . ?
C0AP N10P Pd 112.1(5) . . ?
N10P C0AP C6AP 123.2(7) . . ?
N10P C0AP C1AP 116.5(7) . . ?
C6AP C0AP C1AP 120.3(8) . . ?
O2N N1N O1N 119.8(10) . . ?
O2N N1N O3N 120.3(10) . . ?
O1N N1N O3N 117.0(10) . . ?
O3N' N1N' O2N' 121.1(10) . . ?
O3N' N1N' O1N' 120.0(10) . . ?
O2N' N1N' O1N' 118.9(10) . . ?

loop_
_geom_bond_atom_site_label_1
_geom_bond_atom_site_label_2
_geom_bond_distance
_geom_bond_site_symmetry_2
_geom_bond_publ_flag
Pd N10P 2.016(6) . ?
Pd N4 2.018(7) 2_655 ?
Pd N3 2.026(7) . ?
Pd N1P 2.029(6) . ?
Pd Pd 3.0031(18) 2_655 ?
N1 C2 1.329(13) . ?
N1 N8 1.381(11) . ?
C2 N3 1.379(11) . ?
N3 C3A 1.347(10) . ?
C3A N8 1.337(10) . ?
C3A N4 1.345(10) . ?
N4 C5 1.381(10) . ?
N4 Pd 2.018(7) 2_655 ?
C5 O5 1.227(10) . ?
C5 C6 1.436(12) . ?
O5 O1W 2.764(12) . ?
C6 C7 1.334(14) . ?
C7 N8 1.349(12) . ?
N1P C2P 1.343(10) . ?
N1P C1AP 1.343(10) . ?
C1AP C4AP 1.411(11) . ?
C1AP C0AP 1.424(11) . ?
C2P C3P 1.411(12) . ?
C3P C4P 1.325(13) . ?
C4P C4AP 1.423(13) . ?
C4AP C5P 1.460(14) . ?
C5P C6P 1.351(13) . ?
C6P C6AP 1.431(13) . ?
C6AP C0AP 1.401(11) . ?
C6AP C7P 1.427(14) . ?
C7P C8P 1.356(15) . ?
C8P C9P 1.374(13) . ?
C9P N10P 1.357(9) . ?
N10P C0AP 1.361(10) . ?
N1N O2N 1.246(9) . ?
N1N O1N 1.256(9) . ?
N1N O3N 1.258(9) . ?
N1N' O3N' 1.238(9) . ?
N1N' O2N' 1.246(9) . ?
N1N' O1N' 1.258(9) . ?
O1N' O2W' 2.82(4) . ?
O1W O1W 2.70(2) 2_654 ?
O1W O2W 2.77(3) 7_655 ?
